data_7103851
loop_
_publ_author_name
'White, James D.'
'Lee, Chang-Sun'
'Xu, Qing'

_publ_section_title
;
 Total synthesis of (+)-kalkitoxin
;
_journal_coden_ASTM CHCOFS
_journal_issue 16
_journal_name_full
;
 Chemical Communications (Cambridge, United Kingdom)
;
_journal_page_first 2012
_journal_page_last 2013
_journal_paper_doi 10.1039/b306124h
_journal_year 2003
_chemical_formula_sum 'C26 H33 N O4'
_chemical_formula_weight 423.53
_space_group_IT_number 5
_symmetry_cell_setting monoclinic
_symmetry_space_group_name_Hall 'C 2y'
_symmetry_space_group_name_H-M 'C 1 2 1'
_atom_sites_solution_hydrogens geom
_atom_sites_solution_primary direct
_atom_sites_solution_secondary difmap
_audit_creation_method SHELXL-97
_cell_angle_alpha 90.00
_cell_angle_beta 102.212(8)
_cell_angle_gamma 90.00
_cell_formula_units_Z 4
_cell_length_a 29.048(7)
_cell_length_b 5.7108(6)
_cell_length_c 14.709(3)
_cell_measurement_reflns_used 1943
_cell_measurement_theta_max 59.75
_cell_measurement_theta_min 3.09
_cell_volume 2384.8(8)
_computing_cell_refinement TwinSolve
_computing_data_collection CrystalClear
_computing_data_reduction TwinSolve
_computing_molecular_graphics 'ORTEP-III for windows (Farrugia, 1995)'
_computing_structure_refinement 'SHELXL-97 (Sheldrick, 1997)'
_computing_structure_solution 'SHELXS-97 (Sheldrick, 1997)'
_diffrn_ambient_temperature 93(2)
_diffrn_detector 'R-AXIS Rapid IP'
_diffrn_measured_fraction_theta_full 0.888
_diffrn_measured_fraction_theta_max 0.888
_diffrn_measurement_device_type 'R-AXIS-CS3 (RAPID)'
_diffrn_measurement_method 'profile data'
_diffrn_radiation_monochromator graphite
_diffrn_radiation_source 'fine-focus sealed tube'
_diffrn_radiation_type CuK\a
_diffrn_radiation_wavelength 1.54180
_diffrn_reflns_av_R_equivalents 0.0317
_diffrn_reflns_av_sigmaI/netI 0.0409
_diffrn_reflns_limit_h_max 30
_diffrn_reflns_limit_h_min -32
_diffrn_reflns_limit_k_max 5
_diffrn_reflns_limit_k_min -4
_diffrn_reflns_limit_l_max 12
_diffrn_reflns_limit_l_min -16
_diffrn_reflns_number 3851
_diffrn_reflns_theta_full 59.51
_diffrn_reflns_theta_max 59.51
_diffrn_reflns_theta_min 3.07
_exptl_absorpt_coefficient_mu 0.629
_exptl_absorpt_correction_T_max 1.0000
_exptl_absorpt_correction_T_min 0.9886
_exptl_absorpt_correction_type multi-scan
_exptl_absorpt_process_details
;
Shape and scale corrections using equivalent reflections.
Shape function based on spherical harmonics.
Highest even and odd order for spherical harmonics:  4  and  1
Laue group:  2/m (b)
Friedel opposites are equivalent.
;
_exptl_crystal_colour colorless
_exptl_crystal_density_diffrn 1.180
_exptl_crystal_density_method 'not measured'
_exptl_crystal_description prism
_exptl_crystal_F_000 912
_exptl_crystal_size_max 0.08
_exptl_crystal_size_mid 0.04
_exptl_crystal_size_min 0.02
_refine_diff_density_max 0.249
_refine_diff_density_min -0.318
_refine_diff_density_rms 0.060
_refine_ls_abs_structure_details 'Flack H D (1983), Acta Cryst. A39, 876-881'
_refine_ls_abs_structure_Flack 0.1(6)
_refine_ls_extinction_method none
_refine_ls_goodness_of_fit_ref 1.156
_refine_ls_hydrogen_treatment mixed
_refine_ls_matrix_type full
_refine_ls_number_parameters 280
_refine_ls_number_reflns 2613
_refine_ls_number_restraints 1
_refine_ls_restrained_S_all 1.156
_refine_ls_R_factor_all 0.0862
_refine_ls_R_factor_gt 0.0716
_refine_ls_shift/su_max 0.000
_refine_ls_shift/su_mean 0.000
_refine_ls_structure_factor_coef Fsqd
_refine_ls_weighting_details 'calc w=1/[\s^2^(Fo^2^)+(0.0088P)^2^+14.4336P] where P=(Fo^2^+2Fc^2^)/3'
_refine_ls_weighting_scheme calc
_refine_ls_wR_factor_gt 0.1349
_refine_ls_wR_factor_ref 0.1453
_reflns_number_gt 2330
_reflns_number_total 2613
_reflns_threshold_expression >2sigma(I)
_cod_data_source_file b306124h.txt
_cod_data_source_block shelxl
_cod_depositor_comments
;
The following automatic conversions were performed:
'_symmetry_cell_setting' value 'Monoclinic' changed to 'monoclinic'
according to '/home/saulius/struct/CIF-dictionaries/cif_core.dic'
dictionary named 'cif_core.dic' version 2.4.1 from 2010-06-29.

Automatic conversion script
Id: cif_fix_enum 1527 2010-12-29 10:47:43Z saulius 
;
_cod_original_sg_symbol_H-M C2
_cod_database_code 7103851

loop_
_symmetry_equiv_pos_as_xyz
'x, y, z'
'-x, y, -z'
'x+1/2, y+1/2, z'
'-x+1/2, y+1/2, -z'

loop_
_atom_site_label
_atom_site_type_symbol
_atom_site_fract_x
_atom_site_fract_y
_atom_site_fract_z
_atom_site_U_iso_or_equiv
_atom_site_adp_type
_atom_site_occupancy
_atom_site_symmetry_multiplicity
_atom_site_calc_flag
_atom_site_refinement_flags
_atom_site_disorder_assembly
_atom_site_disorder_group
C1 C -0.0669(2) 0.5481(14) -0.3634(4) 0.0366(19) Uani 1 1 d . . .
H1A H -0.0905 0.4429 -0.3979 0.044 Uiso 1 1 calc R . .
H1B H -0.0830 0.6750 -0.3390 0.044 Uiso 1 1 calc R . .
C2 C -0.0350(2) 0.4158(13) -0.2831(4) 0.0349(18) Uani 1 1 d . . .
H2A H -0.0186 0.2928 -0.3090 0.042 Uiso 1 1 calc R . .
H2B H -0.0545 0.3418 -0.2454 0.042 Uiso 1 1 calc R . .
C3 C 0.0023(2) 0.5749(12) -0.2191(4) 0.0262(16) Uani 1 1 d . . .
H3 H 0.0213 0.6535 -0.2577 0.031 Uiso 1 1 calc R . .
C4 C -0.0218(2) 0.7616(13) -0.1703(4) 0.0349(18) Uani 1 1 d . . .
H4A H -0.0413 0.8588 -0.2160 0.052 Uiso 1 1 calc R . .
H4B H 0.0017 0.8562 -0.1313 0.052 Uiso 1 1 calc R . .
H4C H -0.0409 0.6865 -0.1328 0.052 Uiso 1 1 calc R . .
C5 C 0.0343(2) 0.4094(12) -0.1509(4) 0.0280(17) Uani 1 1 d . . .
H5A H 0.0483 0.2974 -0.1867 0.034 Uiso 1 1 calc R . .
H5B H 0.0149 0.3223 -0.1167 0.034 Uiso 1 1 calc R . .
C6 C 0.07470(19) 0.5296(11) -0.0796(4) 0.0237(16) Uani 1 1 d . . .
H6 H 0.0608 0.6249 -0.0369 0.028 Uiso 1 1 calc R . .
C7 C 0.1050(2) 0.6884(13) -0.1282(4) 0.0350(18) Uani 1 1 d . . .
H7A H 0.1294 0.7599 -0.0823 0.052 Uiso 1 1 calc R . .
H7B H 0.0855 0.8079 -0.1627 0.052 Uiso 1 1 calc R . .
H7C H 0.1190 0.5963 -0.1698 0.052 Uiso 1 1 calc R . .
C8 C 0.1053(2) 0.3313(12) -0.0229(4) 0.0267(16) Uani 1 1 d . . .
H8 H 0.1196 0.2372 -0.0653 0.032 Uiso 1 1 calc R . .
C9 C 0.0782(2) 0.1671(11) 0.0315(4) 0.0291(17) Uani 1 1 d . . .
H9A H 0.0515 0.1010 -0.0105 0.044 Uiso 1 1 calc R . .
H9B H 0.0676 0.2551 0.0788 0.044 Uiso 1 1 calc R . .
H9C H 0.0987 0.0437 0.0599 0.044 Uiso 1 1 calc R . .
C10 C 0.1447(2) 0.4391(12) 0.0529(4) 0.0244(15) Uani 1 1 d . . .
C21 C 0.2115(2) 0.2403(13) -0.0036(4) 0.0292(16) Uani 1 1 d . . .
C22 C 0.26535(19) 0.2206(13) 0.1367(4) 0.0288(17) Uani 1 1 d . . .
H22A H 0.2954 0.2944 0.1617 0.035 Uiso 1 1 calc R . .
H22B H 0.2648 0.0685 0.1658 0.035 Uiso 1 1 calc R . .
C23 C 0.22434(19) 0.3755(12) 0.1545(4) 0.0257(17) Uani 1 1 d . . .
H23 H 0.2332 0.5412 0.1559 0.031 Uiso 1 1 calc R . .
C24 C 0.2081(2) 0.3093(13) 0.2441(4) 0.0267(17) Uani 1 1 d . . .
C25 C 0.2206(2) 0.4592(13) 0.3212(4) 0.0316(17) Uani 1 1 d . . .
H25 H 0.2364 0.5982 0.3156 0.038 Uiso 1 1 calc R . .
C26 C 0.2094(2) 0.4008(14) 0.4064(4) 0.0350(18) Uani 1 1 d . . .
H26 H 0.2178 0.5010 0.4570 0.042 Uiso 1 1 calc R . .
C27 C 0.1854(2) 0.1923(14) 0.4157(4) 0.0343(18) Uani 1 1 d . . .
H27 H 0.1780 0.1541 0.4725 0.041 Uiso 1 1 calc R . .
C28 C 0.1725(2) 0.0408(14) 0.3393(5) 0.0358(19) Uani 1 1 d . . .
H28 H 0.1564 -0.0974 0.3449 0.043 Uiso 1 1 calc R . .
C29 C 0.18444(19) 0.1018(12) 0.2525(4) 0.0302(17) Uani 1 1 d . . .
H29 H 0.1763 0.0020 0.2017 0.036 Uiso 1 1 calc R . .
C31 C -0.0654(2) 0.7625(14) -0.5042(4) 0.0394(19) Uani 1 1 d . . .
H31A H -0.0445 0.8362 -0.5391 0.047 Uiso 1 1 calc R . .
H31B H -0.0838 0.8845 -0.4829 0.047 Uiso 1 1 calc R . .
C32 C -0.0983(2) 0.5942(13) -0.5674(4) 0.0289(16) Uani 1 1 d . . .
C33 C -0.0797(2) 0.3952(13) -0.6038(5) 0.0356(19) Uani 1 1 d . . .
H33 H -0.0474 0.3691 -0.5900 0.043 Uiso 1 1 calc R . .
C34 C -0.1097(2) 0.2361(14) -0.6611(4) 0.0381(18) Uani 1 1 d . . .
H34 H -0.0974 0.1049 -0.6851 0.046 Uiso 1 1 calc R . .
C35 C -0.1581(2) 0.2789(14) -0.6811(4) 0.0366(19) Uani 1 1 d . . .
H35 H -0.1783 0.1748 -0.7187 0.044 Uiso 1 1 calc R . .
C36 C -0.1767(2) 0.4758(14) -0.6455(4) 0.0332(18) Uani 1 1 d . . .
H36 H -0.2091 0.5015 -0.6596 0.040 Uiso 1 1 calc R . .
C37 C -0.1469(2) 0.6354(13) -0.5886(4) 0.0350(19) Uani 1 1 d . . .
H37 H -0.1593 0.7670 -0.5653 0.042 Uiso 1 1 calc R . .
N1 N 0.18904(16) 0.3217(9) 0.0681(3) 0.0245(13) Uani 1 1 d . . .
O1 O -0.03758(13) 0.6412(8) -0.4244(3) 0.0357(13) Uani 1 1 d . . .
O2 O 0.13851(13) 0.5979(8) 0.1044(3) 0.0281(11) Uani 1 1 d . . .
O3 O 0.19588(13) 0.2072(9) -0.0845(3) 0.0308(11) Uani 1 1 d . . .
O4 O 0.25807(12) 0.1961(9) 0.0355(3) 0.0298(12) Uani 1 1 d . . .

loop_
_atom_site_aniso_label
_atom_site_aniso_U_11
_atom_site_aniso_U_22
_atom_site_aniso_U_33
_atom_site_aniso_U_23
_atom_site_aniso_U_13
_atom_site_aniso_U_12
C1 0.027(3) 0.051(6) 0.029(4) 0.003(4) -0.001(3) 0.004(3)
C2 0.032(4) 0.037(5) 0.032(4) 0.001(4) -0.002(3) 0.004(3)
C3 0.026(3) 0.025(5) 0.026(3) 0.005(3) 0.003(3) 0.006(3)
C4 0.029(3) 0.038(5) 0.037(4) 0.010(4) 0.004(3) -0.001(3)
C5 0.025(3) 0.032(5) 0.027(4) 0.001(3) 0.005(3) 0.000(3)
C6 0.026(3) 0.016(4) 0.028(4) 0.001(3) 0.001(3) 0.006(3)
C7 0.031(3) 0.043(5) 0.031(3) 0.000(4) 0.006(3) -0.005(3)
C8 0.023(3) 0.031(5) 0.027(3) -0.006(3) 0.006(3) -0.002(3)
C9 0.036(4) 0.019(5) 0.029(3) 0.013(3) -0.001(3) 0.004(3)
C10 0.031(3) 0.014(4) 0.027(3) -0.002(3) 0.004(3) -0.005(3)
C21 0.027(3) 0.026(5) 0.037(4) 0.001(4) 0.014(3) 0.000(3)
C22 0.026(3) 0.038(5) 0.022(3) 0.001(3) 0.005(3) 0.006(3)
C23 0.023(3) 0.028(5) 0.023(3) -0.002(3) -0.004(3) -0.005(3)
C24 0.024(3) 0.034(5) 0.020(3) 0.001(3) 0.001(3) 0.007(3)
C25 0.025(3) 0.037(5) 0.031(4) 0.003(4) 0.002(3) -0.001(3)
C26 0.042(4) 0.037(5) 0.025(4) 0.002(3) 0.005(3) -0.001(4)
C27 0.040(4) 0.041(5) 0.023(3) 0.008(4) 0.008(3) 0.011(4)
C28 0.028(3) 0.038(5) 0.041(4) 0.012(4) 0.007(3) -0.002(3)
C29 0.027(3) 0.027(5) 0.035(4) -0.002(3) 0.002(3) -0.002(3)
C31 0.045(4) 0.036(6) 0.032(4) 0.006(4) -0.004(3) 0.005(4)
C32 0.034(4) 0.027(5) 0.021(3) 0.006(3) -0.004(3) -0.003(3)
C33 0.033(4) 0.036(6) 0.037(4) 0.014(4) 0.006(3) 0.002(3)
C34 0.050(4) 0.036(5) 0.031(4) -0.001(4) 0.015(3) -0.003(4)
C35 0.044(4) 0.040(6) 0.022(3) 0.003(4) -0.002(3) -0.009(4)
C36 0.031(4) 0.043(6) 0.024(4) 0.005(3) 0.003(3) -0.002(3)
C37 0.034(4) 0.038(6) 0.030(4) 0.009(4) 0.000(3) 0.000(3)
N1 0.022(3) 0.024(4) 0.027(3) 0.002(3) 0.004(2) 0.003(2)
O1 0.028(2) 0.044(4) 0.032(2) 0.011(2) -0.0018(19) 0.000(2)
O2 0.033(2) 0.023(3) 0.026(2) -0.005(2) 0.0002(19) 0.000(2)
O3 0.034(2) 0.037(3) 0.019(2) -0.002(2) 0.0005(19) 0.004(2)
O4 0.024(2) 0.042(3) 0.022(2) -0.001(2) 0.0002(17) 0.002(2)

loop_
_atom_type_symbol
_atom_type_description
_atom_type_scat_dispersion_real
_atom_type_scat_dispersion_imag
_atom_type_scat_source
C C 0.0181 0.0091 'International Tables Vol C Tables 4.2.6.8 and 6.1.1.4'
H H 0.0000 0.0000 'International Tables Vol C Tables 4.2.6.8 and 6.1.1.4'
N N 0.0311 0.0180 'International Tables Vol C Tables 4.2.6.8 and 6.1.1.4'
O O 0.0492 0.0322 'International Tables Vol C Tables 4.2.6.8 and 6.1.1.4'

loop_
_geom_angle_atom_site_label_1
_geom_angle_atom_site_label_2
_geom_angle_atom_site_label_3
_geom_angle
_geom_angle_site_symmetry_1
_geom_angle_site_symmetry_3
_geom_angle_publ_flag
O1 C1 C2 108.3(5) . . ?
C1 C2 C3 113.9(6) . . ?
C4 C3 C5 113.2(5) . . ?
C4 C3 C2 111.1(5) . . ?
C5 C3 C2 106.3(5) . . ?
C3 C5 C6 115.7(5) . . ?
C7 C6 C5 111.7(5) . . ?
C7 C6 C8 111.0(5) . . ?
C5 C6 C8 107.5(5) . . ?
C10 C8 C9 104.4(5) . . ?
C10 C8 C6 110.3(5) . . ?
C9 C8 C6 114.8(5) . . ?
O2 C10 N1 119.9(5) . . ?
O2 C10 C8 124.0(6) . . ?
N1 C10 C8 115.6(6) . . ?
O3 C21 O4 121.4(5) . . ?
O3 C21 N1 130.4(5) . . ?
O4 C21 N1 108.2(5) . . ?
O4 C22 C23 106.0(4) . . ?
N1 C23 C24 113.7(5) . . ?
N1 C23 C22 98.8(5) . . ?
C24 C23 C22 113.0(5) . . ?
C29 C24 C25 119.7(6) . . ?
C29 C24 C23 122.2(6) . . ?
C25 C24 C23 117.9(6) . . ?
C26 C25 C24 120.5(7) . . ?
C25 C26 C27 120.3(7) . . ?
C26 C27 C28 119.9(6) . . ?
C27 C28 C29 119.3(7) . . ?
C24 C29 C28 120.2(6) . . ?
O1 C31 C32 111.2(6) . . ?
C37 C32 C33 120.0(6) . . ?
C37 C32 C31 120.1(6) . . ?
C33 C32 C31 119.9(6) . . ?
C34 C33 C32 120.6(6) . . ?
C35 C34 C33 118.7(7) . . ?
C36 C35 C34 120.9(6) . . ?
C35 C36 C37 120.5(6) . . ?
C32 C37 C36 119.3(7) . . ?
C10 N1 C21 125.1(5) . . ?
C10 N1 C23 118.2(5) . . ?
C21 N1 C23 111.0(4) . . ?
C31 O1 C1 111.9(4) . . ?
C21 O4 C22 109.0(4) . . ?

loop_
_geom_bond_atom_site_label_1
_geom_bond_atom_site_label_2
_geom_bond_distance
_geom_bond_site_symmetry_2
_geom_bond_publ_flag
C1 O1 1.462(7) . ?
C1 C2 1.537(9) . ?
C2 C3 1.565(9) . ?
C3 C4 1.535(9) . ?
C3 C5 1.540(8) . ?
C5 C6 1.557(8) . ?
C6 C7 1.540(9) . ?
C6 C8 1.566(8) . ?
C8 C10 1.547(8) . ?
C8 C9 1.550(8) . ?
C10 O2 1.219(7) . ?
C10 N1 1.427(8) . ?
C21 O3 1.195(7) . ?
C21 O4 1.376(7) . ?
C21 N1 1.430(8) . ?
C22 O4 1.464(6) . ?
C22 C23 1.550(8) . ?
C23 N1 1.487(7) . ?
C23 C24 1.538(8) . ?
C24 C29 1.389(9) . ?
C24 C25 1.405(9) . ?
C25 C26 1.400(9) . ?
C26 C27 1.401(10) . ?
C27 C28 1.405(10) . ?
C28 C29 1.435(9) . ?
C31 O1 1.453(7) . ?
C31 C32 1.525(9) . ?
C32 C37 1.401(8) . ?
C32 C33 1.411(9) . ?
C33 C34 1.408(9) . ?
C34 C35 1.398(9) . ?
C35 C36 1.396(10) . ?
C36 C37 1.405(9) . ?

loop_
_cod_related_entry_id
_cod_related_entry_database
_cod_related_entry_code
1 ChemSpider 9410616
